data_1100847
loop_
_publ_author_name
'Ghosh, Sundargopal'
'Fehlner, Thomas P.'
'Beatty, Alicia M.'
'Noll, Bruce C.'

_publ_section_title
;
 Insertion of B-X (X = Cl, SMe~2~) Moieties into Ruthenaborane Frameworks:
 Synthesis and Characterization of (\h^5^-C~5~Me~5~Ru)~2~(\m-H)B~4~H~m~Cl~n~,
 (m, n = 4, 3; 5, 2; 7, 2),
 closo-1-(SMe~2~)-2,3-(\h^5^-C~5~Me~5~Ru)~2~(\m~3~-H)B~5~HCl~3~, and
 closo-2,3-(\h^5^-C~5~Me~5~Ru)~2~B~6~H~3~Cl~3~
;
_journal_coden_ASTM ORGND7
_journal_issue 10
_journal_name_full Organometallics
_journal_page_first 2473
_journal_page_last 2480
_journal_paper_doi 10.1021/om050083y
_journal_volume 24
_journal_year 2005
_chemical_formula_sum 'C20 H38 B4 Cl2 Ru2'
_chemical_formula_weight 594.78
_space_group_IT_number 88
_symmetry_cell_setting tetragonal
_symmetry_space_group_name_Hall '-I 4ad'
_symmetry_space_group_name_H-M 'I 41/a :2'
_atom_sites_solution_hydrogens 'geom, except difmap for M-H'
_atom_sites_solution_primary heavy
_atom_sites_solution_secondary difmap
_cell_angle_alpha 90.00
_cell_angle_beta 90.00
_cell_angle_gamma 90.00
_cell_formula_units_Z 16
_cell_length_a 33.5236(10)
_cell_length_b 33.5236(10)
_cell_length_c 8.7943(4)
_cell_measurement_reflns_used 8697
_cell_measurement_temperature 100(2)
_cell_measurement_theta_max 28.27
_cell_measurement_theta_min 2.40
_cell_volume 9883.3(6)
_diffrn_ambient_temperature 100(2)
_diffrn_detector_area_resol_mean ?
_diffrn_measurement_device_type 'CCD area detector'
_diffrn_measurement_method 'phi and omega scans'
_diffrn_radiation_monochromator graphite
_diffrn_radiation_source 'fine-focus sealed tube'
_diffrn_radiation_type MoK\a
_diffrn_radiation_wavelength 0.71073
_diffrn_reflns_av_R_equivalents 0.0268
_diffrn_reflns_av_sigmaI/netI 0.0145
_diffrn_reflns_limit_h_max 44
_diffrn_reflns_limit_h_min -44
_diffrn_reflns_limit_k_max 43
_diffrn_reflns_limit_k_min -44
_diffrn_reflns_limit_l_max 11
_diffrn_reflns_limit_l_min -11
_diffrn_reflns_number 51363
_diffrn_reflns_theta_max 28.27
_diffrn_reflns_theta_min 2.39
_diffrn_standards_decay_% ?
_diffrn_standards_interval_count ?
_diffrn_standards_interval_time ?
_diffrn_standards_number ?
_exptl_absorpt_coefficient_mu 1.443
_exptl_absorpt_correction_T_max 1.0000
_exptl_absorpt_correction_T_min 0.8865
_exptl_absorpt_correction_type none
_exptl_absorpt_process_details SADABS
_exptl_crystal_colour orange
_exptl_crystal_density_diffrn 1.599
_exptl_crystal_density_meas ?
_exptl_crystal_density_method 'not measured'
_exptl_crystal_description rod
_exptl_crystal_F_000 4800
_exptl_crystal_size_max 0.51
_exptl_crystal_size_mid 0.13
_exptl_crystal_size_min 0.13
_refine_ls_extinction_coef ?
_refine_ls_extinction_method none
_refine_ls_goodness_of_fit_ref 1.132
_refine_ls_hydrogen_treatment riding
_refine_ls_matrix_type full
_refine_ls_number_parameters 261
_refine_ls_number_reflns 6119
_refine_ls_number_restraints 0
_refine_ls_restrained_S_all 1.132
_refine_ls_R_factor_all 0.0260
_refine_ls_R_factor_gt 0.0241
_refine_ls_shift/su_max 0.003
_refine_ls_shift/su_mean 0.000
_refine_ls_structure_factor_coef Fsqd
_refine_ls_weighting_details 'calc w=1/[\s^2^(Fo^2^)+(0.0228P)^2^+23.6615P] where P=(Fo^2^+2Fc^2^)/3'
_refine_ls_weighting_scheme calc
_refine_ls_wR_factor_gt 0.0576
_refine_ls_wR_factor_ref 0.0586
_reflns_number_gt 5794
_reflns_number_total 6119
_reflns_threshold_expression >2sigma(I)
_cod_depositor_comments
;
The following automatic conversions were performed:
'_symmetry_cell_setting' value 'Tetragonal' changed to 'tetragonal'
according to '/home/saulius/struct/CIF-dictionaries/cif_core.dic'
dictionary named 'cif_core.dic' version 2.4.1 from 2010-06-29.

Automatic conversion script
Id: cif_fix_enum 1527 2010-12-29 10:47:43Z saulius 

The following automatic conversions were performed:

'_atom_sites_solution_primary' value 'heavy atom' was changed to
'heavy'.

Automatic conversion script
Id: cif_fix_values 6452 2018-10-05 10:23:21Z andrius 
;
_cod_original_sg_symbol_H-M I4(1)/a
_cod_database_code 1100847

loop_
_symmetry_equiv_pos_as_xyz
'x, y, z'
'-x+1/2, -y, z+1/2'
'-y+3/4, x+1/4, z+1/4'
'y+3/4, -x+3/4, z+3/4'
'x+1/2, y+1/2, z+1/2'
'-x+1, -y+1/2, z+1'
'-y+5/4, x+3/4, z+3/4'
'y+5/4, -x+5/4, z+5/4'
'-x, -y, -z'
'x-1/2, y, -z-1/2'
'y-3/4, -x-1/4, -z-1/4'
'-y-3/4, x-3/4, -z-3/4'
'-x+1/2, -y+1/2, -z+1/2'
'x, y+1/2, -z'
'y-1/4, -x+1/4, -z+1/4'
'-y-1/4, x-1/4, -z-1/4'

loop_
_atom_site_label
_atom_site_type_symbol
_atom_site_fract_x
_atom_site_fract_y
_atom_site_fract_z
_atom_site_U_iso_or_equiv
_atom_site_adp_type
_atom_site_occupancy
_atom_site_symmetry_multiplicity
_atom_site_calc_flag
_atom_site_refinement_flags
_atom_site_disorder_assembly
_atom_site_disorder_group
Ru1 Ru 0.640029(5) 0.325160(5) 0.057441(18) 0.01698(5) Uani 1 1 d . . .
H8 H 0.6840 0.3285 -0.0191 0.060(10) Uiso 1 1 d R . .
Cl1 Cl 0.635526(18) 0.403240(18) -0.21056(8) 0.03745(14) Uani 1 1 d . . .
C1 C 0.58496(7) 0.28808(7) 0.0650(3) 0.0286(5) Uani 1 1 d . . .
B1 B 0.64981(7) 0.38490(7) -0.0216(3) 0.0250(5) Uani 1 1 d . . .
H1 H 0.6824 0.4052 0.0423 0.037(8) Uiso 1 1 d R . .
Ru2 Ru 0.713823(5) 0.367863(5) 0.036022(18) 0.01665(5) Uani 1 1 d . . .
Cl2 Cl 0.705862(18) 0.300389(18) 0.35237(6) 0.03025(12) Uani 1 1 d . . .
C2 C 0.59143(7) 0.29892(6) -0.0907(3) 0.0272(5) Uani 1 1 d . . .
B2 B 0.61044(8) 0.37912(8) 0.1168(4) 0.0314(6) Uani 1 1 d . . .
H3 H 0.5790 0.3824 0.1074 0.041(8) Uiso 1 1 d R . .
H2 H 0.6286 0.4093 0.0796 0.036(8) Uiso 1 1 d R . .
C3 C 0.62841(6) 0.28247(6) -0.1366(2) 0.0219(4) Uani 1 1 d . . .
B3 B 0.63014(8) 0.35063(8) 0.2768(3) 0.0307(6) Uani 1 1 d . . .
H6 H 0.6608 0.3614 0.3369 0.039(8) Uiso 1 1 d R . .
H5 H 0.6109 0.3390 0.3619 0.041(8) Uiso 1 1 d R . .
H4 H 0.6189 0.3875 0.2588 0.042(8) Uiso 1 1 d R . .
C4 C 0.64445(6) 0.26027(6) -0.0096(2) 0.0204(4) Uani 1 1 d . . .
B4 B 0.68175(7) 0.33832(7) 0.2340(3) 0.0221(5) Uani 1 1 d . . .
H7 H 0.7058 0.3697 0.2244 0.033(7) Uiso 1 1 d R . .
C5 C 0.61723(7) 0.26327(6) 0.1125(2) 0.0250(4) Uani 1 1 d . . .
C6 C 0.54775(8) 0.29568(9) 0.1553(4) 0.0554(9) Uani 1 1 d . . .
H6A H 0.5284 0.2744 0.1354 0.066 Uiso 1 1 calc R . .
H6B H 0.5363 0.3214 0.1256 0.066 Uiso 1 1 calc R . .
H6C H 0.5543 0.2961 0.2639 0.066 Uiso 1 1 calc R . .
C7 C 0.56287(9) 0.32136(8) -0.1887(4) 0.0527(9) Uani 1 1 d . . .
H7A H 0.5450 0.3025 -0.2401 0.063 Uiso 1 1 calc R . .
H7B H 0.5777 0.3367 -0.2648 0.063 Uiso 1 1 calc R . .
H7C H 0.5471 0.3396 -0.1256 0.063 Uiso 1 1 calc R . .
C8 C 0.64494(9) 0.28442(9) -0.2948(3) 0.0413(7) Uani 1 1 d . . .
H8A H 0.6347 0.2620 -0.3544 0.050 Uiso 1 1 calc R . .
H8B H 0.6741 0.2830 -0.2907 0.050 Uiso 1 1 calc R . .
H8C H 0.6368 0.3095 -0.3426 0.050 Uiso 1 1 calc R . .
C9 C 0.68069(7) 0.23415(7) -0.0147(4) 0.0371(6) Uani 1 1 d . . .
H9A H 0.6731 0.2073 -0.0484 0.045 Uiso 1 1 calc R . .
H9B H 0.6926 0.2326 0.0869 0.045 Uiso 1 1 calc R . .
H9C H 0.7001 0.2454 -0.0860 0.045 Uiso 1 1 calc R . .
C10 C 0.62085(10) 0.24160(8) 0.2614(3) 0.0447(7) Uani 1 1 d . . .
H10A H 0.6084 0.2153 0.2527 0.054 Uiso 1 1 calc R . .
H10B H 0.6074 0.2570 0.3412 0.054 Uiso 1 1 calc R . .
H10C H 0.6491 0.2384 0.2873 0.054 Uiso 1 1 calc R . .
C21 C 0.77775(6) 0.36214(7) 0.0813(3) 0.0249(4) Uani 1 1 d . . .
C22 C 0.76963(6) 0.40141(7) 0.0248(2) 0.0223(4) Uani 1 1 d . . .
C23 C 0.75451(6) 0.39698(6) -0.1275(2) 0.0219(4) Uani 1 1 d . . .
C24 C 0.75259(6) 0.35583(7) -0.1622(2) 0.0236(4) Uani 1 1 d . . .
C25 C 0.76712(6) 0.33407(7) -0.0321(3) 0.0252(4) Uani 1 1 d . . .
C26 C 0.79555(8) 0.35277(11) 0.2336(3) 0.0452(7) Uani 1 1 d . . .
H26A H 0.8247 0.3516 0.2247 0.054 Uiso 1 1 calc R . .
H26B H 0.7855 0.3270 0.2692 0.054 Uiso 1 1 calc R . .
H26C H 0.7881 0.3736 0.3064 0.054 Uiso 1 1 calc R . .
C27 C 0.78048(8) 0.43987(8) 0.1016(3) 0.0390(6) Uani 1 1 d . . .
H27A H 0.8078 0.4474 0.0734 0.047 Uiso 1 1 calc R . .
H27B H 0.7788 0.4365 0.2121 0.047 Uiso 1 1 calc R . .
H27C H 0.7620 0.4609 0.0694 0.047 Uiso 1 1 calc R . .
C28 C 0.74473(8) 0.42966(8) -0.2377(3) 0.0365(6) Uani 1 1 d . . .
H28A H 0.7687 0.4368 -0.2955 0.044 Uiso 1 1 calc R . .
H28B H 0.7352 0.4531 -0.1819 0.044 Uiso 1 1 calc R . .
H28C H 0.7239 0.4205 -0.3078 0.044 Uiso 1 1 calc R . .
C29 C 0.74207(8) 0.33879(9) -0.3146(3) 0.0396(6) Uani 1 1 d . . .
H29A H 0.7661 0.3371 -0.3775 0.048 Uiso 1 1 calc R . .
H29B H 0.7224 0.3561 -0.3645 0.048 Uiso 1 1 calc R . .
H29C H 0.7307 0.3121 -0.3013 0.048 Uiso 1 1 calc R . .
C30 C 0.77470(8) 0.29015(8) -0.0220(4) 0.0443(7) Uani 1 1 d . . .
H30A H 0.8013 0.2842 -0.0619 0.053 Uiso 1 1 calc R . .
H30B H 0.7546 0.2758 -0.0819 0.053 Uiso 1 1 calc R . .
H30C H 0.7731 0.2817 0.0845 0.053 Uiso 1 1 calc R . .

loop_
_atom_site_aniso_label
_atom_site_aniso_U_11
_atom_site_aniso_U_22
_atom_site_aniso_U_33
_atom_site_aniso_U_23
_atom_site_aniso_U_13
_atom_site_aniso_U_12
Ru1 0.01626(8) 0.01598(8) 0.01869(8) -0.00254(6) 0.00086(6) 0.00014(5)
Cl1 0.0313(3) 0.0314(3) 0.0496(4) 0.0163(3) -0.0150(3) -0.0015(2)
C1 0.0220(10) 0.0239(10) 0.0398(13) -0.0127(9) 0.0069(9) -0.0074(8)
B1 0.0205(11) 0.0194(11) 0.0350(13) 0.0015(10) -0.0014(10) 0.0018(8)
Ru2 0.01663(8) 0.01759(8) 0.01573(8) -0.00129(6) -0.00004(6) -0.00049(5)
Cl2 0.0390(3) 0.0354(3) 0.0163(2) 0.0055(2) -0.0066(2) -0.0099(2)
C2 0.0225(10) 0.0200(10) 0.0391(13) -0.0002(9) -0.0118(9) -0.0004(8)
B2 0.0216(11) 0.0207(11) 0.0519(17) -0.0087(11) 0.0066(11) 0.0004(9)
C3 0.0258(10) 0.0215(9) 0.0185(9) -0.0028(8) -0.0036(8) -0.0057(8)
B3 0.0290(13) 0.0299(13) 0.0332(14) -0.0140(11) 0.0111(11) -0.0071(10)
C4 0.0222(9) 0.0152(9) 0.0237(10) -0.0035(7) -0.0043(8) -0.0006(7)
B4 0.0251(11) 0.0250(11) 0.0161(10) -0.0047(9) 0.0026(9) -0.0055(9)
C5 0.0337(11) 0.0219(10) 0.0193(10) -0.0015(8) -0.0016(9) -0.0102(9)
C6 0.0317(14) 0.0466(16) 0.088(3) -0.0329(17) 0.0268(15) -0.0167(12)
C7 0.0414(15) 0.0309(13) 0.086(2) 0.0083(14) -0.0387(16) 0.0000(11)
C8 0.0583(17) 0.0479(15) 0.0176(11) -0.0069(10) 0.0020(11) -0.0231(13)
C9 0.0290(12) 0.0219(11) 0.0604(17) -0.0056(11) -0.0094(12) 0.0053(9)
C10 0.072(2) 0.0402(15) 0.0223(12) 0.0067(10) -0.0059(12) -0.0290(14)
C21 0.0165(9) 0.0367(12) 0.0215(10) 0.0046(9) -0.0001(8) -0.0006(8)
C22 0.0170(9) 0.0284(11) 0.0215(10) -0.0039(8) 0.0032(8) -0.0038(8)
C23 0.0180(9) 0.0274(10) 0.0202(10) 0.0038(8) 0.0028(8) -0.0009(8)
C24 0.0181(9) 0.0325(11) 0.0201(10) -0.0033(8) 0.0032(8) -0.0031(8)
C25 0.0187(10) 0.0247(10) 0.0323(12) 0.0013(9) 0.0057(8) 0.0014(8)
C26 0.0234(12) 0.086(2) 0.0260(12) 0.0192(14) -0.0043(10) 0.0010(13)
C27 0.0288(12) 0.0425(14) 0.0458(15) -0.0201(12) 0.0111(11) -0.0123(10)
C28 0.0287(12) 0.0423(14) 0.0384(14) 0.0192(12) 0.0071(10) 0.0036(10)
C29 0.0318(13) 0.0613(18) 0.0258(12) -0.0184(12) 0.0044(10) -0.0085(12)
C30 0.0321(13) 0.0286(12) 0.072(2) 0.0069(13) 0.0185(13) 0.0084(10)

loop_
_atom_type_symbol
_atom_type_description
_atom_type_scat_dispersion_real
_atom_type_scat_dispersion_imag
_atom_type_scat_source
C C 0.0033 0.0016 'International Tables Vol C Tables 4.2.6.8 and 6.1.1.4'
H H 0.0000 0.0000 'International Tables Vol C Tables 4.2.6.8 and 6.1.1.4'
B B 0.0013 0.0007 'International Tables Vol C Tables 4.2.6.8 and 6.1.1.4'
Cl Cl 0.1484 0.1585 'International Tables Vol C Tables 4.2.6.8 and 6.1.1.4'
Ru Ru -1.2594 0.8363 'International Tables Vol C Tables 4.2.6.8 and 6.1.1.4'
